data_2006178
loop_
_publ_author_name
'McEneaney, Patricia A.'
'Spalding, Trevor R.'
'Meehan, Paul R.'
'Ferguson, George'

_publ_section_title
;9,12-Dibromo-3,3-bis(triphenylphosphine-<i>P</i>)-1,2-dicarba-3-hydrido-3-rhoda-<i>closo</i>-dodecaborane--Dichloromethane
 (1/1)
;
_journal_issue 6
_journal_name_full 'Acta Crystallographica Section C'
_journal_page_first 685
_journal_page_last 687
_journal_paper_doi 10.1107/S0108270197003715
_journal_volume 53
_journal_year 1997
_chemical_formula_iupac '[Rh H (C2 B9 H9 Br2) (C18 H15 P)2] , C H2 Cl2'
_chemical_formula_moiety 'C38 H40 B9 Br2 P2 Rh. C H2 Cl2'
_chemical_formula_sum 'C39 H42 B9 Br2 Cl2 P2 Rh'
_chemical_formula_weight 1003.59
_chemical_name_systematic
;
9,12-dibromo-3,3-bis(triphenylphosphine-P)-1,2-dicarba-3-hydrido-3-rhoda-
closo-dodecaborane--dichloromethane(1/1)
;
_space_group_IT_number 14
_symmetry_cell_setting monoclinic
_symmetry_space_group_name_Hall '-P 2ybc'
_symmetry_space_group_name_H-M 'P 1 21/c 1'
_cell_angle_alpha 90.00
_cell_angle_beta 97.391(11)
_cell_angle_gamma 90.00
_cell_formula_units_Z 4
_cell_length_a 13.811(2)
_cell_length_b 14.0419(15)
_cell_length_c 22.409(3)
_cell_measurement_reflns_used 25
_cell_measurement_temperature 294.0(10)
_cell_measurement_theta_max 15.45
_cell_measurement_theta_min 9.80
_cell_volume 4309.7(10)
_computing_cell_refinement 'SET4 and CELDIM CAD-4-PC'
_computing_data_collection 'CAD4-PC (Enraf-Nonius, 1992)'
_computing_data_reduction 'DATRD2 in NRCVAX96 (Gabe, Le Page, Charland, Lee & White, 1989)'
_computing_molecular_graphics 'NRCVAX96, ORTEPII (Johnson, 1976), PLATON (Spek, 1996a), PLUTON (Spek 1996b)'
_computing_publication_material 'NRCVAX96, SHELXL93  and WordPerfect macro PREPCIF97 (Ferguson, 1997)'
_computing_structure_refinement 'NRCVAX96 and SHELXL93 (Sheldrick, 1993)'
_computing_structure_solution 'NRCVAX96 via Patterson heavy-atom method'
_diffrn_ambient_temperature 294.0(10)
_diffrn_measured_fraction_theta_full 1.0
_diffrn_measured_fraction_theta_max 1.0
_diffrn_measurement_device 'Enraf-Nonius CAD-4'
_diffrn_measurement_method '\w scans'
_diffrn_radiation_monochromator graphite
_diffrn_radiation_source 'X-ray tube'
_diffrn_radiation_type 'Molybdenum K\a'
_diffrn_radiation_wavelength 0.7107
_diffrn_reflns_av_R_equivalents 0.034
_diffrn_reflns_av_sigmaI/netI 0.1303
_diffrn_reflns_limit_h_max 16
_diffrn_reflns_limit_h_min -16
_diffrn_reflns_limit_k_max 16
_diffrn_reflns_limit_k_min 0
_diffrn_reflns_limit_l_max 26
_diffrn_reflns_limit_l_min 0
_diffrn_reflns_number 7849
_diffrn_reflns_theta_full 25.0
_diffrn_reflns_theta_max 25.0
_diffrn_reflns_theta_min 2.1
_diffrn_standards_decay_% 'variation 0.7'
_diffrn_standards_interval_time 120
_diffrn_standards_number 3
_exptl_absorpt_coefficient_mu 2.478
_exptl_absorpt_correction_T_max 0.7908
_exptl_absorpt_correction_T_min 0.5330
_exptl_absorpt_correction_type 'numerical by Gaussian integration'
_exptl_absorpt_process_details '(Program ABSO in NRCVAX96, Gabe, Le Page, Charland, Lee & White, 1989)'
_exptl_crystal_colour pale_orange
_exptl_crystal_density_diffrn 1.547
_exptl_crystal_density_meas ?
_exptl_crystal_description lath
_exptl_crystal_F_000 2000
_exptl_crystal_size_max 0.43
_exptl_crystal_size_mid 0.26
_exptl_crystal_size_min 0.10
_refine_diff_density_max 0.861
_refine_diff_density_min -0.481
_refine_ls_extinction_method none
_refine_ls_goodness_of_fit_all 0.919
_refine_ls_goodness_of_fit_ref 1.099
_refine_ls_matrix_type full
_refine_ls_number_parameters 496
_refine_ls_number_reflns 7601
_refine_ls_number_restraints 0
_refine_ls_restrained_S_all 0.919
_refine_ls_restrained_S_obs 1.099
_refine_ls_R_factor_all 0.1302
_refine_ls_R_factor_gt 0.0656
_refine_ls_shift/su_max 0.000
_refine_ls_shift/su_mean 0.000
_refine_ls_structure_factor_coef Fsqd
_refine_ls_weighting_details 'w = 1/[\s^2^(Fo^2^)+(0.0515P)^2^] where P=(Fo^2^+2Fc^2^)/3'
_refine_ls_weighting_scheme calc
_refine_ls_wR_factor_all 0.1346
_refine_ls_wR_factor_ref 0.1152
_reflns_number_gt 4105
_reflns_number_total 7601
_reflns_threshold_expression I>2\s(I)
_cod_data_source_file ab1472.cif
_cod_data_source_block 96962
_cod_depositor_comments
;
The following automatic conversions were performed:

'_exptl_crystal_density_meas' value 'not measured' was changed to '?'
- the value is perceived as not measured.

Automatic conversion script
Id: cif_fix_values 3008 2015-01-20 13:52:24Z robertas 

The following automatic conversions were performed:

'_refine_ls_weighting_scheme' value 'calc w =
1/[\s^2^(Fo^2^)+(0.0515P)^2^] where P=(Fo^2^+2Fc^2^)/3' was changed
to 'calc'. New tag '_refine_ls_weighting_details' was created. The
value of the new tag was set to 'w = 1/[\s^2^(Fo^2^)+(0.0515P)^2^]
where P=(Fo^2^+2Fc^2^)/3'.

Automatic conversion script
Id: cif_fix_values 3143 2015-03-26 13:38:13Z robertas 
;
_cod_original_cell_volume 4309.8(9)
_cod_original_sg_symbol_H-M 'P 21/c'
_cod_database_code 2006178

loop_
_symmetry_equiv_pos_as_xyz
'x, y, z'
'-x, y+1/2, -z+1/2'
'-x, -y, -z'
'x, -y-1/2, z-1/2'

loop_
_atom_site_label
_atom_site_fract_x
_atom_site_fract_y
_atom_site_fract_z
_atom_site_U_iso_or_equiv
_atom_site_adp_type
_atom_site_calc_flag
_atom_site_refinement_flags
_atom_site_occupancy
_atom_site_disorder_group
_atom_site_type_symbol
Rh3 .14287(5) .28176(4) .49063(3) .0301(2) Uani d . 1 . Rh
Br9 -.10463(7) .10043(6) .33668(4) .0479(3) Uani d . 1 . Br
Br12 -.13354(7) .37944(7) .32569(4) .0509(3) Uani d . 1 . Br
P1 .23401(15) .27509(15) .58634(9) .0322(5) Uani d . 1 . P
P2 .2612(2) .2448(2) .43254(9) .0338(5) Uani d . 1 . P
C1 .0104(6) .2070(6) .5212(4) .039(2) Uani d . 1 . C
C2 -.0025(6) .3224(6) .5173(4) .040(2) Uani d . 1 . C
B4 .0365(6) .1612(6) .4581(4) .030(2) Uani d . 1 . B
B5 -.0848(7) .1511(7) .4777(4) .039(2) Uani d . 1 . B
B6 -.1058(7) .2551(8) .5178(5) .051(3) Uani d . 1 . B
B7 .0152(7) .3676(7) .4491(4) .037(2) Uani d . 1 . B
B8 .0398(6) .2616(6) .4053(4) .032(2) Uani d . 1 . B
B9 -.0663(7) .1876(6) .4047(4) .032(2) Uani d . 1 . B
B10 -.1559(7) .2455(7) .4417(4) .041(2) Uani d . 1 . B
B11 -.1056(7) .3536(7) .4711(5) .038(2) Uani d . 1 . B
B12 -.0787(7) .3136(7) .4006(4) .037(2) Uani d . 1 . B
C11 .3152(6) .1735(6) .6005(3) .034(2) Uani d . 1 . C
C12 .2764(6) .0824(6) .5890(4) .043(2) Uani d . 1 . C
C13 .3323(8) .0018(7) .5997(4) .055(3) Uani d . 1 . C
C14 .4309(8) .0109(7) .6212(4) .060(3) Uani d . 1 . C
C15 .4706(7) .0994(8) .6312(4) .057(3) Uani d . 1 . C
C16 .4148(6) .1809(6) .6216(4) .046(2) Uani d . 1 . C
C21 .1501(6) .2666(6) .6437(3) .034(2) Uani d . 1 . C
C22 .1267(7) .1811(6) .6694(4) .047(2) Uani d . 1 . C
C23 .0557(8) .1797(7) .7072(4) .060(3) Uani d . 1 . C
C24 .0098(7) .2614(8) .7201(4) .063(3) Uani d . 1 . C
C25 .0308(7) .3464(7) .6948(4) .055(3) Uani d . 1 . C
C26 .1032(6) .3491(7) .6567(4) .050(2) Uani d . 1 . C
C31 .3051(6) .3788(6) .6165(4) .037(2) Uani d . 1 . C
C32 .3114(6) .4603(6) .5857(4) .047(2) Uani d . 1 . C
C33 .3630(7) .5379(7) .6114(6) .074(4) Uani d . 1 . C
C34 .4091(8) .5319(9) .6693(7) .093(5) Uani d . 1 . C
C35 .3992(9) .4528(9) .7022(6) .088(4) Uani d . 1 . C
C36 .3475(7) .3750(7) .6770(4) .056(3) Uani d . 1 . C
C41 .3893(6) .2494(6) .4677(3) .034(2) Uani d . 1 . C
C42 .4244(6) .3347(7) .4894(4) .052(3) Uani d . 1 . C
C43 .5207(7) .3458(8) .5146(5) .070(3) Uani d . 1 . C
C44 .5810(7) .2681(9) .5162(4) .070(3) Uani d . 1 . C
C45 .5493(7) .1835(9) .4944(5) .074(4) Uani d . 1 . C
C46 .4515(7) .1718(7) .4704(4) .060(3) Uani d . 1 . C
C51 .2713(6) .3275(6) .3713(4) .039(2) Uani d . 1 . C
C52 .2168(7) .4087(7) .3621(4) .057(3) Uani d . 1 . C
C53 .2279(8) .4683(8) .3140(5) .070(3) Uani d . 1 . C
C54 .2939(8) .4496(9) .2753(5) .072(3) Uani d . 1 . C
C55 .3496(8) .3703(8) .2825(4) .066(3) Uani d . 1 . C
C56 .3397(6) .3097(7) .3312(4) .050(2) Uani d . 1 . C
C61 .2471(6) .1293(6) .3963(4) .035(2) Uani d . 1 . C
C62 .2136(7) .1197(7) .3358(4) .056(3) Uani d . 1 . C
C63 .1986(8) .0312(7) .3096(4) .069(3) Uani d . 1 . C
C64 .2116(8) -.0501(7) .3445(5) .069(3) Uani d . 1 . C
C65 .2417(6) -.0423(7) .4052(5) .055(3) Uani d . 1 . C
C66 .2596(6) .0475(6) .4299(4) .045(2) Uani d . 1 . C
Cl1 -.4238(4) .2100(3) .2929(3) .176(2) Uani d . 1 . Cl
Cl2 -.3410(4) .2100(3) .1817(3) .181(2) Uani d . 1 . Cl
C7 -.3268(11) .2351(12) .2577(9) .169(8) Uani d . 1 . C
H1 .0395 .1707 .5632 .047 Uiso calc R 1 . H
H2 .0173 .3664 .5576 .048 Uiso calc R 1 . H
H4 .0792 .0954 .4558 .036 Uiso calc R 1 . H
H5 -.1176 .0824 .4875 .047 Uiso calc R 1 . H
H6 -.1508 .2537 .5549 .061 Uiso calc R 1 . H
H7 .0421 .4393 .4404 .044 Uiso calc R 1 . H
H8 .0817 .2615 .3668 .038 Uiso calc R 1 . H
H10 -.2345 .2375 .4268 .050 Uiso calc R 1 . H
H11 -.1521 .4155 .4771 .046 Uiso calc R 1 . H
H12 .2108 .0762 .5736 .051 Uiso calc R 1 . H
H13 .3046 -.0581 .5927 .066 Uiso calc R 1 . H
H14 .4696 -.0431 .6287 .072 Uiso calc R 1 . H
H15 .5368 .1049 .6448 .069 Uiso calc R 1 . H
H16 .4432 .2404 .6291 .056 Uiso calc R 1 . H
H22 .1587 .1253 .6612 .056 Uiso calc R 1 . H
H23 .0389 .1225 .7241 .072 Uiso calc R 1 . H
H24 -.0368 .2594 .7466 .075 Uiso calc R 1 . H
H25 -.0026 .4015 .7028 .066 Uiso calc R 1 . H
H26 .1196 .4066 .6401 .060 Uiso calc R 1 . H
H32 .2805 .4646 .5464 .056 Uiso calc R 1 . H
H33 .3663 .5938 .5895 .088 Uiso calc R 1 . H
H34 .4472 .5823 .6859 .112 Uiso calc R 1 . H
H35 .4273 .4505 .7421 .106 Uiso calc R 1 . H
H36 .3408 .3207 .6999 .067 Uiso calc R 1 . H
H42 .3827 .3869 .4872 .063 Uiso calc R 1 . H
H43 .5436 .4043 .5300 .084 Uiso calc R 1 . H
H44 .6459 .2744 .5330 .084 Uiso calc R 1 . H
H45 .5924 .1324 .4953 .089 Uiso calc R 1 . H
H46 .4285 .1126 .4563 .072 Uiso calc R 1 . H
H52 .1719 .4241 .3882 .069 Uiso calc R 1 . H
H53 .1891 .5225 .3080 .083 Uiso calc R 1 . H
H54 .3008 .4914 .2440 .087 Uiso calc R 1 . H
H55 .3935 .3560 .2556 .079 Uiso calc R 1 . H
H56 .3795 .2562 .3371 .060 Uiso calc R 1 . H
H62 .2009 .1740 .3123 .067 Uiso calc R 1 . H
H63 .1797 .0262 .2684 .083 Uiso calc R 1 . H
H64 .2001 -.1098 .3271 .083 Uiso calc R 1 . H
H65 .2499 -.0963 .4293 .066 Uiso calc R 1 . H
H66 .2809 .0524 .4709 .053 Uiso calc R 1 . H
H7A -.2712 .1995 .2770 .203 Uiso calc R 1 . H
H7B -.3118 .3023 .2631 .203 Uiso calc R 1 . H
H3 .1793 .3626 .4915 .070 Uiso d . 1 . H

loop_
_atom_site_aniso_label
_atom_site_aniso_U_11
_atom_site_aniso_U_22
_atom_site_aniso_U_33
_atom_site_aniso_U_12
_atom_site_aniso_U_13
_atom_site_aniso_U_23
Rh3 .0270(3) .0365(4) .0267(3) .0005(3) .0027(3) -.0001(3)
Br9 .0518(6) .0497(6) .0416(6) -.0129(5) .0032(5) -.0086(4)
Br12 .0531(6) .0525(6) .0434(6) .0086(5) -.0074(5) .0092(5)
P1 .0329(12) .0330(12) .0299(12) .0002(10) .0011(9) -.0009(10)
P2 .0307(12) .0428(13) .0281(12) .0017(10) .0047(9) -.0007(10)
C1 .031(5) .048(5) .040(5) .003(4) .007(4) .017(4)
C2 .028(5) .051(5) .040(5) .005(4) .002(4) -.007(4)
B4 .025(5) .038(5) .027(5) .007(4) .009(4) .006(4)
B5 .028(5) .053(7) .037(6) -.009(5) .006(4) .008(5)
B6 .038(6) .075(8) .041(6) -.011(6) .012(5) .004(6)
B7 .031(5) .047(6) .031(6) .001(5) .001(4) -.003(5)
B8 .030(5) .031(5) .034(5) -.004(4) .003(4) -.003(4)
B9 .029(5) .040(6) .025(5) -.009(4) -.002(4) .003(4)
B10 .029(5) .056(6) .041(6) .001(5) .012(5) .000(5)
B11 .025(5) .041(6) .048(7) .006(4) .004(5) -.011(5)
B12 .032(5) .041(6) .035(6) .000(4) -.004(4) .004(4)
C11 .044(5) .041(5) .019(4) .005(4) .011(4) .004(4)
C12 .043(5) .049(6) .038(5) .007(4) .014(4) .008(4)
C13 .081(8) .043(6) .044(6) .009(5) .016(6) .001(4)
C14 .077(8) .059(7) .046(6) .035(6) .014(6) .001(5)
C15 .045(6) .074(7) .053(6) .017(6) .006(5) -.005(6)
C16 .044(6) .041(5) .052(6) .003(4) .002(5) -.002(4)
C21 .031(4) .040(5) .030(5) -.001(4) .005(4) -.005(4)
C22 .061(6) .051(6) .029(5) .017(5) .009(5) .003(4)
C23 .076(8) .059(7) .051(7) -.005(6) .025(6) .006(5)
C24 .068(7) .089(8) .035(6) .002(6) .026(5) .000(6)
C25 .049(6) .069(7) .046(6) .020(5) .005(5) -.015(5)
C26 .049(6) .050(6) .050(6) .000(5) .004(5) -.005(5)
C31 .040(5) .036(5) .035(5) .004(4) .006(4) -.005(4)
C32 .038(5) .049(6) .055(6) -.004(4) .008(5) -.004(5)
C33 .052(7) .046(6) .126(11) -.019(5) .021(7) -.012(7)
C34 .054(8) .081(10) .139(14) -.024(7) -.007(8) -.036(9)
C35 .082(9) .085(9) .086(10) .003(8) -.034(8) -.025(8)
C36 .057(6) .050(6) .056(7) -.001(5) -.012(5) -.005(5)
C41 .029(4) .050(5) .024(4) -.006(4) .006(4) .002(4)
C42 .031(5) .066(7) .059(7) -.005(5) .002(5) -.006(5)
C43 .048(7) .089(9) .072(8) -.012(6) .003(6) .000(7)
C44 .039(6) .119(10) .050(7) -.009(7) .000(5) -.020(7)
C45 .043(6) .111(10) .065(8) .032(7) -.007(6) -.017(7)
C46 .053(6) .073(7) .055(7) .008(6) .007(5) -.008(6)
C51 .044(5) .043(5) .030(5) -.002(4) .008(4) .007(4)
C52 .060(7) .060(6) .055(7) -.013(5) .020(5) .021(5)
C53 .059(7) .078(8) .072(8) .006(6) .006(6) .030(6)
C54 .061(8) .094(9) .061(8) -.016(7) .002(6) .029(7)
C55 .058(7) .104(9) .039(6) -.024(7) .020(5) .017(6)
C56 .043(6) .063(6) .044(6) -.007(5) .004(5) -.005(5)
C61 .030(5) .038(5) .037(5) .010(4) .007(4) -.001(4)
C62 .073(7) .048(6) .045(6) .028(5) .002(5) -.001(5)
C63 .099(9) .068(7) .038(6) .015(7) -.006(6) -.016(6)
C64 .090(9) .046(6) .071(8) -.001(6) .006(7) -.010(6)
C65 .049(6) .050(6) .069(7) .019(5) .018(5) .008(5)
C66 .045(6) .046(5) .044(6) .002(4) .011(4) -.001(5)
Cl1 .159(5) .114(3) .255(6) -.024(3) .030(4) .035(4)
Cl2 .211(6) .122(4) .203(6) .019(4) -.002(5) .016(4)
C7 .100(13) .149(16) .24(2) -.030(12) -.045(15) -.065(15)

loop_
_atom_type_symbol
_atom_type_description
_atom_type_scat_dispersion_real
_atom_type_scat_dispersion_imag
_atom_type_scat_source
C C 0.0033 0.0016 'International Tables Vol C Tables 4.2.6.8 and 6.1.1.4'
H H 0.0000 0.0000 'International Tables Vol C Tables 4.2.6.8 and 6.1.1.4'
B B 0.0013 0.0007 'International Tables Vol C Tables 4.2.6.8 and 6.1.1.4'
Br Br -0.2901 2.4595 'International Tables Vol C Tables 4.2.6.8 and 6.1.1.4'
Cl Cl 0.1484 0.1585 'International Tables Vol C Tables 4.2.6.8 and 6.1.1.4'
P P 0.1023 0.0942 'International Tables Vol C Tables 4.2.6.8 and 6.1.1.4'
Rh Rh -1.1178 0.9187 'International Tables Vol C Tables 4.2.6.8 and 6.1.1.4'

loop_
_geom_angle_atom_site_label_1
_geom_angle_atom_site_label_2
_geom_angle_atom_site_label_3
_geom_angle
P1 Rh3 P2 100.00(8)
P1 Rh3 C1 93.7(2)
P1 Rh3 C2 99.2(2)
P1 Rh3 B4 120.4(2)
P1 Rh3 B7 134.7(2)
P1 Rh3 B8 168.2(2)
P1 Rh3 H3 82
P2 Rh3 C1 136.6(2)
P2 Rh3 C2 160.8(2)
P2 Rh3 B4 97.3(2)
P2 Rh3 B7 118.0(3)
P2 Rh3 B8 84.7(2)
P2 Rh3 H3 84
C1 Rh3 C2 42.2(3)
C1 Rh3 B4 41.8(3)
C1 Rh3 B8 75.7(3)
C1 Rh3 B7 75.8(3)
C1 Rh3 H3 139
C2 Rh3 B4 73.4(3)
C2 Rh3 B7 44.7(3)
C2 Rh3 B8 76.6(3)
C2 Rh3 H3 98
B4 Rh3 B7 80.1(3)
B4 Rh3 B8 47.8(3)
B4 Rh3 H3 157
B7 Rh3 B8 48.3(3)
B7 Rh3 H3 79
B8 Rh3 H3 110
Rh3 P1 C11 115.9(3)
Rh3 P1 C21 109.2(3)
Rh3 P1 C31 120.2(3)
C11 P1 C21 104.9(4)
C11 P1 C31 105.6(4)
C21 P1 C31 98.6(4)
Rh3 P2 C41 117.9(3)
Rh3 P2 C51 114.6(3)
Rh3 P2 C61 114.6(3)
C41 P2 C51 97.9(4)
C41 P2 C61 105.3(4)
C51 P2 C61 104.4(4)
Rh3 C1 C2 67.4(4)
Rh3 C1 B4 69.4(4)
Rh3 C1 B5 128.4(5)
Rh3 C1 B6 125.4(5)
C2 C1 B4 112.3(6)
C2 C1 B5 110.6(6)
C2 C1 B6 61.1(5)
B4 C1 B5 64.4(5)
B4 C1 B6 114.9(7)
B5 C1 B6 61.2(6)
Rh3 C2 C1 70.5(4)
Rh3 C2 B6 129.6(6)
Rh3 C2 B7 67.5(4)
Rh3 C2 B11 127.5(6)
C1 C2 B6 62.4(5)
C1 C2 B7 113.0(7)
C1 C2 B11 111.4(6)
B6 C2 B7 115.3(7)
B6 C2 B11 61.0(6)
B7 C2 B11 64.2(5)
Rh3 B4 C1 68.8(4)
Rh3 B4 B5 124.1(6)
Rh3 B4 B8 64.7(4)
Rh3 B4 B9 118.9(5)
C1 B4 B5 60.2(5)
C1 B4 B8 106.2(6)
C1 B4 B9 104.7(6)
B5 B4 B8 108.5(6)
B5 B4 B9 59.3(5)
B8 B4 B9 59.4(5)
C1 B5 B4 55.4(5)
C1 B5 B6 59.7(5)
C1 B5 B9 101.6(6)
C1 B5 B10 104.7(7)
B4 B5 B6 106.3(7)
B4 B5 B9 59.9(5)
B4 B5 B10 108.0(7)
B6 B5 B9 106.6(7)
B6 B5 B10 59.7(6)
B9 B5 B10 60.0(5)
C1 B6 C2 56.5(5)
C1 B6 B5 59.1(5)
C1 B6 B10 105.0(7)
C1 B6 B11 105.3(7)
C2 B6 B5 105.2(7)
C2 B6 B10 105.1(7)
C2 B6 B11 59.4(5)
B5 B6 B10 60.7(6)
B5 B6 B11 109.9(7)
B10 B6 B11 60.5(6)
Rh3 B7 C2 67.8(4)
Rh3 B7 B8 66.2(4)
Rh3 B7 B11 122.2(6)
Rh3 B7 B12 120.4(6)
C2 B7 B8 103.6(6)
C2 B7 B12 102.4(7)
C2 B7 B11 58.0(5)
B8 B7 B11 107.3(6)
B8 B7 B12 59.5(5)
B11 B7 B12 59.2(5)
Rh3 B8 B4 67.5(4)
Rh3 B8 B7 65.5(4)
Rh3 B8 B9 120.4(5)
Rh3 B8 B12 118.3(6)
B4 B8 B7 104.8(6)
B4 B8 B9 58.4(5)
B4 B8 B12 104.7(6)
B7 B8 B9 105.4(6)
B7 B8 B12 57.9(5)
B9 B8 B12 59.6(5)
B4 B9 B5 60.9(5)
B4 B9 B10 109.1(6)
B5 B9 B10 60.5(5)
B5 B9 B12 108.2(7)
B4 B9 B12 107.8(6)
B10 B9 B12 60.0(5)
B5 B9 B8 112.1(6)
B8 B9 B10 110.4(7)
B4 B9 B8 62.2(5)
B8 B9 B12 59.8(5)
Br9 B9 B4 120.2(6)
Br9 B9 B5 118.6(6)
Br9 B9 B8 120.2(6)
Br9 B9 B10 120.8(6)
Br9 B9 B12 124.2(6)
B5 B10 B6 59.6(6)
B5 B10 B9 59.5(5)
B5 B10 B11 107.7(7)
B5 B10 B12 107.7(6)
B6 B10 B9 106.1(7)
B6 B10 B11 59.0(6)
B6 B10 B12 105.9(7)
B9 B10 B11 107.7(6)
B9 B10 B12 60.2(5)
B11 B10 B12 59.7(5)
C2 B11 B6 59.6(5)
C2 B11 B7 57.8(5)
C2 B11 B10 105.3(7)
C2 B11 B12 102.0(6)
B6 B11 B7 108.9(7)
B6 B11 B10 60.5(6)
B6 B11 B12 107.8(7)
B7 B11 B10 109.0(7)
B7 B11 B12 58.8(5)
B10 B11 B12 60.6(5)
Br12 B12 B7 119.7(6)
Br12 B12 B8 119.4(6)
Br12 B12 B9 122.1(6)
Br12 B12 B10 120.1(6)
Br12 B12 B11 120.7(6)
B7 B12 B8 62.6(5)
B7 B12 B9 109.8(6)
B7 B12 B10 110.9(7)
B7 B12 B11 62.0(5)
B8 B12 B9 60.5(5)
B8 B12 B10 110.9(6)
B8 B12 B11 112.0(6)
B9 B12 B10 59.8(5)
B9 B12 B11 107.5(7)
B10 B12 B11 59.8(5)
P1 C11 C12 118.2(6)
P1 C11 C16 123.9(7)
C12 C11 C16 117.9(8)
C11 C12 C13 121.8(9)
C12 C13 C14 119.3(9)
C13 C14 C15 119.7(9)
C14 C15 C16 121.6(9)
C11 C16 C15 119.7(8)
P1 C21 C22 123.1(6)
P1 C21 C26 116.7(7)
C22 C21 C26 119.9(8)
C21 C22 C23 119.4(8)
C22 C23 C24 120.5(9)
C23 C24 C25 121.2(9)
C24 C25 C26 118.9(9)
C21 C26 C25 120.1(9)
P1 C31 C32 123.6(7)
P1 C31 C36 117.4(7)
C32 C31 C36 118.7(8)
C31 C32 C33 121.4(10)
C32 C33 C34 119.6(11)
C33 C34 C35 120.0(11)
C34 C35 C36 120.7(11)
C31 C36 C35 119.4(10)
P2 C41 C42 117.6(7)
P2 C41 C46 123.1(7)
C42 C41 C46 119.3(8)
C41 C42 C43 121.7(10)
C42 C43 C44 118.0(10)
C43 C44 C45 121.9(10)
C44 C45 C46 120.0(10)
C41 C46 C45 119.1(10)
P2 C51 C52 123.6(7)
P2 C51 C56 119.5(7)
C52 C51 C56 116.9(8)
C51 C52 C53 120.5(10)
C52 C53 C54 121.8(10)
C53 C54 C55 120.1(10)
C54 C55 C56 118.7(10)
C55 C56 C51 122.0(9)
P2 C61 C62 122.0(7)
P2 C61 C66 120.3(6)
C62 C61 C66 117.4(8)
C61 C62 C63 121.3(9)
C62 C63 C64 120.1(9)
C63 C64 C65 119.7(10)
C64 C65 C66 118.9(9)
C61 C66 C65 122.6(9)
Cl1 C7 Cl2 115.2(9)

loop_
_geom_bond_atom_site_label_1
_geom_bond_atom_site_label_2
_geom_bond_site_symmetry_2
_geom_bond_distance
_geom_bond_publ_flag
Rh3 P1 . 2.345(2) yes
Rh3 P2 . 2.276(2) yes
Rh3 C1 . 2.289(8) yes
Rh3 C2 . 2.241(8) yes
Rh3 B4 . 2.298(9) yes
Rh3 B7 . 2.237(9) yes
Rh3 B8 . 2.250(9) yes
Rh3 H3 . 1.24 ?
Br9 B9 . 1.974(9) yes
Br12 B12 . 1.980(9) yes
P1 C11 . 1.817(8) ?
P1 C21 . 1.842(8) ?
P1 C31 . 1.836(8) ?
P2 C41 . 1.844(8) ?
P2 C51 . 1.816(8) ?
P2 C61 . 1.813(8) ?
C1 C2 . 1.631(11) yes
C1 B4 . 1.636(11) ?
C1 B5 . 1.723(12) ?
C1 B6 . 1.734(13) ?
C2 B6 . 1.711(12) ?
C2 B7 . 1.702(12) ?
C2 B11 . 1.706(12) ?
B4 B5 . 1.792(12) ?
B4 B8 . 1.844(12) ?
B4 B9 . 1.775(12) ?
B5 B6 . 1.760(15) ?
B5 B9 . 1.763(13) ?
B5 B10 . 1.780(13) ?
B6 B10 . 1.762(14) ?
B6 B11 . 1.734(14) ?
B7 B8 . 1.837(13) ?
B7 B11 . 1.810(13) ?
B7 B12 . 1.753(12) ?
B8 B9 . 1.795(12) ?
B8 B12 . 1.782(13) ?
B9 B10 . 1.772(13) ?
B9 B12 . 1.779(13) ?
B10 B11 . 1.761(13) ?
B10 B12 . 1.775(13) ?
B11 B12 . 1.760(13) ?
C11 C12 . 1.398(11) ?
C11 C16 . 1.399(11) ?
C12 C13 . 1.374(11) ?
C13 C14 . 1.390(13) ?
C14 C15 . 1.365(12) ?
C15 C16 . 1.382(11) ?
C21 C22 . 1.388(11) ?
C21 C26 . 1.376(11) ?
C22 C23 . 1.376(12) ?
C23 C24 . 1.359(12) ?
C24 C25 . 1.370(12) ?
C25 C26 . 1.395(12) ?
C31 C32 . 1.343(11) ?
C31 C36 . 1.408(11) ?
C32 C33 . 1.387(12) ?
C33 C34 . 1.37(2) ?
C34 C35 . 1.35(2) ?
C35 C36 . 1.385(13) ?
C41 C42 . 1.357(11) ?
C41 C46 . 1.384(11) ?
C42 C43 . 1.385(12) ?
C43 C44 . 1.371(13) ?
C44 C45 . 1.337(14) ?
C45 C46 . 1.399(12) ?
C51 C52 . 1.368(11) ?
C51 C56 . 1.408(11) ?
C52 C53 . 1.388(12) ?
C53 C54 . 1.362(14) ?
C54 C55 . 1.351(14) ?
C55 C56 . 1.405(12) ?
C61 C62 . 1.381(11) ?
C61 C66 . 1.372(11) ?
C62 C63 . 1.379(12) ?
C63 C64 . 1.383(13) ?
C64 C65 . 1.374(12) ?
C65 C66 . 1.385(12) ?
Cl1 C7 . 1.68(2) ?
Cl2 C7 . 1.73(2) ?

loop_
_geom_hbond_atom_site_label_D
_geom_hbond_atom_site_label_H
_geom_hbond_atom_site_label_A
_geom_hbond_distance_DH
_geom_hbond_distance_HA
_geom_hbond_distance_DA
_geom_hbond_angle_DHA
_geom_hbond_publ_flag
C7 H7A Br9 0.97 2.87 3.838(17) 178 yes
C7 H7B Br12 0.97 2.88 3.537(14) 126 yes

loop_
_geom_torsion_atom_site_label_1
_geom_torsion_atom_site_label_2
_geom_torsion_atom_site_label_3
_geom_torsion_atom_site_label_4
_geom_torsion
B7 Rh3 P1 C11 167.3(5)
C2 Rh3 P1 C11 135.9(4)
B8 Rh3 P1 C11 67.7(12)
P2 Rh3 P1 C11 -44.9(3)
C1 Rh3 P1 C11 93.8(4)
B4 Rh3 P1 C11 59.8(4)
B7 Rh3 P1 C31 -63.6(5)
C2 Rh3 P1 C31 -95.0(4)
B8 Rh3 P1 C31 -163.2(12)
P2 Rh3 P1 C31 84.2(3)
C1 Rh3 P1 C31 -137.1(4)
B4 Rh3 P1 C31 -171.1(4)
B7 Rh3 P1 C21 49.1(5)
C2 Rh3 P1 C21 17.7(4)
B8 Rh3 P1 C21 -50.5(12)
P2 Rh3 P1 C21 -163.1(3)
C1 Rh3 P1 C21 -24.4(3)
B4 Rh3 P1 C21 -58.4(4)
B7 Rh3 P2 C61 -94.7(4)
C2 Rh3 P2 C61 -71.6(7)
B8 Rh3 P2 C61 -58.4(4)
C1 Rh3 P2 C61 4.4(4)
B4 Rh3 P2 C61 -12.1(4)
P1 Rh3 P2 C61 110.6(3)
B7 Rh3 P2 C51 26.0(4)
C2 Rh3 P2 C51 49.1(8)
B8 Rh3 P2 C51 62.3(4)
C1 Rh3 P2 C51 125.0(4)
B4 Rh3 P2 C51 108.6(4)
P1 Rh3 P2 C51 -128.7(3)
B7 Rh3 P2 C41 140.4(4)
C2 Rh3 P2 C41 163.5(7)
B8 Rh3 P2 C41 176.7(4)
C1 Rh3 P2 C41 -120.6(4)
B4 Rh3 P2 C41 -137.0(4)
P1 Rh3 P2 C41 -14.3(3)
B7 Rh3 C1 C2 -35.6(4)
B8 Rh3 C1 C2 -85.6(5)
P2 Rh3 C1 C2 -151.6(3)
B4 Rh3 C1 C2 -126.6(6)
P1 Rh3 C1 C2 99.7(4)
B7 Rh3 C1 B4 91.0(5)
C2 Rh3 C1 B4 126.6(6)
B8 Rh3 C1 B4 41.0(4)
P2 Rh3 C1 B4 -25.0(5)
P1 Rh3 C1 B4 -133.7(4)
B7 Rh3 C1 B5 63.4(7)
C2 Rh3 C1 B5 99.0(8)
B8 Rh3 C1 B5 13.4(7)
P2 Rh3 C1 B5 -52.6(8)
B4 Rh3 C1 B5 -27.6(6)
P1 Rh3 C1 B5 -161.3(7)
B7 Rh3 C1 B6 -15.6(7)
C2 Rh3 C1 B6 20.0(6)
B8 Rh3 C1 B6 -65.6(7)
P2 Rh3 C1 B6 -131.6(6)
B4 Rh3 C1 B6 -106.6(8)
P1 Rh3 C1 B6 119.7(7)
B4 C1 C2 B7 -0.6(9)
B5 C1 C2 B7 -70.4(8)
B6 C1 C2 B7 -107.6(7)
Rh3 C1 C2 B7 53.8(5)
B4 C1 C2 B11 69.4(8)
B5 C1 C2 B11 -0.5(9)
B6 C1 C2 B11 -37.7(7)
Rh3 C1 C2 B11 123.7(6)
B4 C1 C2 B6 107.1(7)
B5 C1 C2 B6 37.2(7)
Rh3 C1 C2 B6 161.4(5)
B4 C1 C2 Rh3 -54.3(5)
B5 C1 C2 Rh3 -124.2(6)
B6 C1 C2 Rh3 -161.4(5)
B7 Rh3 C2 C1 126.5(6)
B8 Rh3 C2 C1 83.5(5)
P2 Rh3 C2 C1 97.0(7)
B4 Rh3 C2 C1 33.9(4)
P1 Rh3 C2 C1 -85.2(4)
B8 Rh3 C2 B7 -43.1(4)
P2 Rh3 C2 B7 -29.5(9)
C1 Rh3 C2 B7 -126.5(6)
B4 Rh3 C2 B7 -92.6(5)
P1 Rh3 C2 B7 148.2(4)
B7 Rh3 C2 B11 24.1(6)
B8 Rh3 C2 B11 -18.9(7)
P2 Rh3 C2 B11 -5.4(12)
C1 Rh3 C2 B11 -102.4(8)
B4 Rh3 C2 B11 -68.5(7)
P1 Rh3 C2 B11 172.3(6)
B7 Rh3 C2 B6 105.0(9)
B8 Rh3 C2 B6 61.9(7)
P2 Rh3 C2 B6 75.5(11)
C1 Rh3 C2 B6 -21.5(6)
B4 Rh3 C2 B6 12.4(7)
P1 Rh3 C2 B6 -106.8(7)
C2 C1 B4 B9 -62.5(8)
B5 C1 B4 B9 40.5(6)
B6 C1 B4 B9 4.8(9)
Rh3 C1 B4 B9 -115.7(5)
C2 C1 B4 B5 -103.0(7)
B6 C1 B4 B5 -35.7(7)
Rh3 C1 B4 B5 -156.3(5)
C2 C1 B4 B8 -0.6(8)
B5 C1 B4 B8 102.4(6)
B6 C1 B4 B8 66.7(8)
Rh3 C1 B4 B8 -53.8(5)
C2 C1 B4 Rh3 53.2(5)
B5 C1 B4 Rh3 156.3(5)
B6 C1 B4 Rh3 120.5(6)
B7 Rh3 B4 C1 -79.7(5)
C2 Rh3 B4 C1 -34.2(4)
B8 Rh3 B4 C1 -121.0(6)
P2 Rh3 B4 C1 163.0(4)
P1 Rh3 B4 C1 56.8(4)
B7 Rh3 B4 B9 15.9(6)
C2 Rh3 B4 B9 61.4(6)
B8 Rh3 B4 B9 -25.4(5)
P2 Rh3 B4 B9 -101.4(6)
C1 Rh3 B4 B9 95.6(7)
P1 Rh3 B4 B9 152.4(5)
B7 Rh3 B4 B5 -54.8(6)
C2 Rh3 B4 B5 -9.3(6)
B8 Rh3 B4 B5 -96.0(7)
P2 Rh3 B4 B5 -172.1(6)
C1 Rh3 B4 B5 24.9(5)
P1 Rh3 B4 B5 81.8(6)
B7 Rh3 B4 B8 41.3(4)
C2 Rh3 B4 B8 86.7(4)
P2 Rh3 B4 B8 -76.0(4)
C1 Rh3 B4 B8 121.0(6)
P1 Rh3 B4 B8 177.8(3)
C2 C1 B5 B6 -37.2(7)
B4 C1 B5 B6 -142.8(7)
Rh3 C1 B5 B6 -114.1(7)
C2 C1 B5 B9 65.4(8)
B4 C1 B5 B9 -40.2(6)
B6 C1 B5 B9 102.6(7)
Rh3 C1 B5 B9 -11.5(9)
C2 C1 B5 B10 3.7(9)
B4 C1 B5 B10 -102.0(7)
B6 C1 B5 B10 40.8(6)
Rh3 C1 B5 B10 -73.2(8)
C2 C1 B5 B4 105.7(7)
B6 C1 B5 B4 142.8(7)
Rh3 C1 B5 B4 28.7(6)
B9 B4 B5 C1 -133.0(7)
B8 B4 B5 C1 -98.5(7)
Rh3 B4 B5 C1 -27.0(6)
C1 B4 B5 B6 32.9(6)
B9 B4 B5 B6 -100.1(7)
B8 B4 B5 B6 -65.5(8)
Rh3 B4 B5 B6 6.0(9)
C1 B4 B5 B9 133.0(7)
B8 B4 B5 B9 34.5(6)
Rh3 B4 B5 B9 106.0(7)
C1 B4 B5 B10 95.7(7)
B9 B4 B5 B10 -37.3(6)
B8 B4 B5 B10 -2.8(9)
Rh3 B4 B5 B10 68.7(8)
B7 C2 B6 C1 103.9(7)
B11 C2 B6 C1 139.4(7)
Rh3 C2 B6 C1 23.0(7)
C1 C2 B6 B11 -139.4(7)
B7 C2 B6 B11 -35.5(7)
Rh3 C2 B6 B11 -116.5(8)
C1 C2 B6 B5 -35.1(6)
B7 C2 B6 B5 68.8(9)
B11 C2 B6 B5 104.3(7)
Rh3 C2 B6 B5 -12.1(10)
C1 C2 B6 B10 -98.2(7)
B7 C2 B6 B10 5.7(10)
B11 C2 B6 B10 41.2(6)
Rh3 C2 B6 B10 -75.3(9)
B4 C1 B6 C2 -102.8(7)
B5 C1 B6 C2 -139.8(7)
Rh3 C1 B6 C2 -21.2(6)
C2 C1 B6 B11 35.5(6)
B4 C1 B6 B11 -67.3(9)
B5 C1 B6 B11 -104.3(7)
Rh3 C1 B6 B11 14.3(10)
C2 C1 B6 B5 139.8(7)
B4 C1 B6 B5 37.0(7)
Rh3 C1 B6 B5 118.6(7)
C2 C1 B6 B10 98.4(7)
B4 C1 B6 B10 -4.4(9)
B5 C1 B6 B10 -41.4(6)
Rh3 C1 B6 B10 77.2(8)
C1 B5 B6 C2 33.9(6)
B9 B5 B6 C2 -60.0(8)
B10 B5 B6 C2 -99.0(7)
B4 B5 B6 C2 2.7(9)
B9 B5 B6 C1 -93.9(7)
B10 B5 B6 C1 -132.9(7)
B4 B5 B6 C1 -31.2(6)
C1 B5 B6 B11 96.3(7)
B9 B5 B6 B11 2.4(9)
B10 B5 B6 B11 -36.6(7)
B4 B5 B6 B11 65.1(8)
C1 B5 B6 B10 132.9(7)
B9 B5 B6 B10 39.0(6)
B4 B5 B6 B10 101.7(7)
C1 C2 B7 B12 62.7(8)
B11 C2 B7 B12 -40.9(6)
B6 C2 B7 B12 -6.5(9)
Rh3 C2 B7 B12 118.0(6)
C1 C2 B7 B11 103.6(7)
B6 C2 B7 B11 34.4(7)
Rh3 C2 B7 B11 158.9(5)
C1 C2 B7 B8 1.5(8)
B11 C2 B7 B8 -102.1(6)
B6 C2 B7 B8 -67.7(8)
Rh3 C2 B7 B8 56.8(5)
C1 C2 B7 Rh3 -55.3(5)
B11 C2 B7 Rh3 -158.9(5)
B6 C2 B7 Rh3 -124.5(7)
B8 Rh3 B7 C2 117.3(6)
P2 Rh3 B7 C2 169.4(3)
C1 Rh3 B7 C2 33.8(4)
B4 Rh3 B7 C2 76.4(4)
P1 Rh3 B7 C2 -47.0(6)
C2 Rh3 B7 B12 -91.7(8)
B8 Rh3 B7 B12 25.5(6)
P2 Rh3 B7 B12 77.7(7)
C1 Rh3 B7 B12 -57.9(7)
B4 Rh3 B7 B12 -15.3(6)
P1 Rh3 B7 B12 -138.7(5)
C2 Rh3 B7 B11 -21.2(5)
B8 Rh3 B7 B11 96.1(7)
P2 Rh3 B7 B11 148.3(5)
C1 Rh3 B7 B11 12.7(6)
B4 Rh3 B7 B11 55.2(6)
P1 Rh3 B7 B11 -68.2(7)
C2 Rh3 B7 B8 -117.3(6)
P2 Rh3 B7 B8 52.2(5)
C1 Rh3 B7 B8 -83.4(4)
B4 Rh3 B7 B8 -40.9(4)
P1 Rh3 B7 B8 -164.3(3)
C2 B7 B8 B12 96.6(7)
B11 B7 B8 B12 36.2(6)
Rh3 B7 B8 B12 154.4(6)
C2 B7 B8 B9 59.0(7)
B12 B7 B8 B9 -37.6(6)
B11 B7 B8 B9 -1.3(8)
Rh3 B7 B8 B9 116.8(6)
C2 B7 B8 B4 -1.7(7)
B12 B7 B8 B4 -98.3(6)
B11 B7 B8 B4 -62.0(7)
Rh3 B7 B8 B4 56.2(5)
C2 B7 B8 Rh3 -57.9(5)
B12 B7 B8 Rh3 -154.4(6)
B11 B7 B8 Rh3 -118.2(6)
C1 B4 B8 B12 -58.6(7)
B9 B4 B8 B12 39.1(6)
B5 B4 B8 B12 4.7(8)
Rh3 B4 B8 B12 -115.0(5)
C1 B4 B8 B9 -97.8(7)
B5 B4 B8 B9 -34.5(6)
Rh3 B4 B8 B9 -154.1(5)
C1 B4 B8 B7 1.4(8)
B9 B4 B8 B7 99.2(7)
B5 B4 B8 B7 64.8(7)
Rh3 B4 B8 B7 -54.9(4)
C1 B4 B8 Rh3 56.4(5)
B9 B4 B8 Rh3 154.1(5)
B5 B4 B8 Rh3 119.7(6)
B7 Rh3 B8 B12 -24.6(6)
C2 Rh3 B8 B12 15.4(6)
P2 Rh3 B8 B12 -160.1(6)
C1 Rh3 B8 B12 58.9(6)
B4 Rh3 B8 B12 95.0(7)
P1 Rh3 B8 B12 85.8(13)
B7 Rh3 B8 B9 -94.1(7)
C2 Rh3 B8 B9 -54.1(6)
P2 Rh3 B8 B9 130.3(6)
C1 Rh3 B8 B9 -10.6(6)
B4 Rh3 B8 B9 25.5(5)
P1 Rh3 B8 B9 16.3(16)
C2 Rh3 B8 B7 40.0(4)
P2 Rh3 B8 B7 -135.6(4)
C1 Rh3 B8 B7 83.5(5)
B4 Rh3 B8 B7 119.6(6)
P1 Rh3 B8 B7 110.4(11)
B7 Rh3 B8 B4 -119.6(6)
C2 Rh3 B8 B4 -79.6(4)
P2 Rh3 B8 B4 104.8(4)
C1 Rh3 B8 B4 -36.1(4)
P1 Rh3 B8 B4 -9.2(14)
C1 B5 B9 B10 -100.4(7)
B6 B5 B9 B10 -38.8(6)
B4 B5 B9 B10 -138.3(7)
C1 B5 B9 B4 37.9(6)
B6 B5 B9 B4 99.5(7)
B10 B5 B9 B4 138.3(7)
C1 B5 B9 B12 -62.7(8)
B6 B5 B9 B12 -1.2(9)
B10 B5 B9 B12 37.6(6)
B4 B5 B9 B12 -100.7(7)
C1 B5 B9 B8 1.3(9)
B6 B5 B9 B8 62.9(8)
B10 B5 B9 B8 101.7(7)
B4 B5 B9 B8 -36.6(6)
C1 B5 B9 Br9 148.5(6)
B6 B5 B9 Br9 -149.9(6)
B10 B5 B9 Br9 -111.1(7)
B4 B5 B9 Br9 110.6(7)
C1 B4 B9 B5 -41.0(6)
B8 B4 B9 B5 -141.4(7)
Rh3 B4 B9 B5 -114.6(6)
C1 B4 B9 B10 -3.2(8)
B5 B4 B9 B10 37.8(6)
B8 B4 B9 B10 -103.6(7)
Rh3 B4 B9 B10 -76.8(7)
C1 B4 B9 B12 60.4(8)
B5 B4 B9 B12 101.4(8)
B8 B4 B9 B12 -40.0(6)
Rh3 B4 B9 B12 -13.2(9)
C1 B4 B9 B8 100.4(7)
B5 B4 B9 B8 141.4(7)
Rh3 B4 B9 B8 26.8(5)
C1 B4 B9 Br9 -149.1(6)
B5 B4 B9 Br9 -108.1(7)
B8 B4 B9 Br9 110.5(7)
Rh3 B4 B9 Br9 137.3(5)
B12 B8 B9 B5 -98.9(8)
B7 B8 B9 B5 -62.1(8)
B4 B8 B9 B5 36.0(6)
Rh3 B8 B9 B5 8.2(9)
B12 B8 B9 B10 -33.5(6)
B7 B8 B9 B10 3.3(8)
B4 B8 B9 B10 101.4(7)
Rh3 B8 B9 B10 73.6(8)
B12 B8 B9 B4 -134.9(7)
B7 B8 B9 B4 -98.1(6)
Rh3 B8 B9 B4 -27.8(6)
B7 B8 B9 B12 36.8(6)
B4 B8 B9 B12 134.9(7)
Rh3 B8 B9 B12 107.1(7)
B12 B8 B9 Br9 114.5(7)
B7 B8 B9 Br9 151.3(6)
B4 B8 B9 Br9 -110.5(7)
Rh3 B8 B9 Br9 -138.4(5)
C2 B6 B10 B11 -40.6(6)
C1 B6 B10 B11 -99.3(7)
B5 B6 B10 B11 -139.9(7)
C2 B6 B10 B9 60.7(8)
C1 B6 B10 B9 2.0(9)
B11 B6 B10 B9 101.3(7)
B5 B6 B10 B9 -38.6(6)
C2 B6 B10 B12 -2.2(9)
C1 B6 B10 B12 -60.9(8)
B11 B6 B10 B12 38.5(6)
B5 B6 B10 B12 -101.5(7)
C2 B6 B10 B5 99.3(7)
C1 B6 B10 B5 40.6(6)
B11 B6 B10 B5 139.9(7)
B5 B9 B10 B11 100.5(7)
B4 B9 B10 B11 62.6(8)
B12 B9 B10 B11 -37.4(6)
B8 B9 B10 B11 -4.0(9)
Br9 B9 B10 B11 -151.8(6)
B5 B9 B10 B6 38.6(6)
B4 B9 B10 B6 0.7(9)
B12 B9 B10 B6 -99.4(7)
B8 B9 B10 B6 -65.9(8)
Br9 B9 B10 B6 146.3(6)
B5 B9 B10 B12 138.0(7)
B4 B9 B10 B12 100.0(7)
B8 B9 B10 B12 33.5(6)
Br9 B9 B10 B12 -114.4(7)
B4 B9 B10 B5 -37.9(6)
B12 B9 B10 B5 -138.0(7)
B8 B9 B10 B5 -104.5(7)
Br9 B9 B10 B5 107.7(7)
C1 B5 B10 B11 -5.4(8)
B6 B5 B10 B11 35.4(6)
B9 B5 B10 B11 -100.5(7)
B4 B5 B10 B11 -63.3(8)
C1 B5 B10 B6 -40.8(6)
B9 B5 B10 B6 -135.9(7)
B4 B5 B10 B6 -98.7(7)
C1 B5 B10 B9 95.1(7)
B6 B5 B10 B9 135.9(7)
B4 B5 B10 B9 37.2(6)
C1 B5 B10 B12 57.6(8)
B6 B5 B10 B12 98.4(7)
B9 B5 B10 B12 -37.6(6)
B4 B5 B10 B12 -0.3(9)
C1 C2 B11 B6 38.3(7)
B7 C2 B11 B6 144.3(7)
Rh3 C2 B11 B6 119.5(8)
C1 C2 B11 B12 -65.4(8)
B7 C2 B11 B12 40.6(6)
B6 C2 B11 B12 -103.7(7)
Rh3 C2 B11 B12 15.8(9)
C1 C2 B11 B10 -3.0(9)
B7 C2 B11 B10 103.0(7)
B6 C2 B11 B10 -41.3(7)
Rh3 C2 B11 B10 78.2(8)
C1 C2 B11 B7 -106.1(7)
B6 C2 B11 B7 -144.3(7)
Rh3 C2 B11 B7 -24.8(6)
C1 B6 B11 C2 -34.2(6)
B5 B6 B11 C2 -96.4(7)
B10 B6 B11 C2 -133.0(7)
C2 B6 B11 B12 93.7(7)
C1 B6 B11 B12 59.5(8)
B5 B6 B11 B12 -2.7(9)
B10 B6 B11 B12 -39.3(6)
C2 B6 B11 B10 133.0(7)
C1 B6 B11 B10 98.8(7)
B5 B6 B11 B10 36.7(6)
C2 B6 B11 B7 31.4(6)
C1 B6 B11 B7 -2.8(9)
B5 B6 B11 B7 -64.9(8)
B10 B6 B11 B7 -101.6(7)
B6 B10 B11 C2 40.8(6)
B9 B10 B11 C2 -57.6(8)
B12 B10 B11 C2 -95.3(7)
B5 B10 B11 C2 5.2(9)
B9 B10 B11 B6 -98.5(7)
B12 B10 B11 B6 -136.1(7)
B5 B10 B11 B6 -35.7(7)
B6 B10 B11 B12 136.1(7)
B9 B10 B11 B12 37.7(6)
B5 B10 B11 B12 100.5(7)
B6 B10 B11 B7 101.5(7)
B9 B10 B11 B7 3.0(9)
B12 B10 B11 B7 -34.6(6)
B5 B10 B11 B7 65.9(8)
B12 B7 B11 C2 131.9(7)
B8 B7 B11 C2 95.5(7)
Rh3 B7 B11 C2 23.2(6)
C2 B7 B11 B6 -32.1(7)
B12 B7 B11 B6 99.7(7)
B8 B7 B11 B6 63.4(8)
Rh3 B7 B11 B6 -8.9(9)
C2 B7 B11 B12 -131.9(7)
B8 B7 B11 B12 -36.4(6)
Rh3 B7 B11 B12 -108.7(7)
C2 B7 B11 B10 -96.5(7)
B12 B7 B11 B10 35.3(6)
B8 B7 B11 B10 -1.0(9)
Rh3 B7 B11 B10 -73.3(8)
C2 B7 B12 B11 40.3(6)
B8 B7 B12 B11 138.9(7)
Rh3 B7 B12 B11 111.7(7)
C2 B7 B12 B10 4.8(8)
B11 B7 B12 B10 -35.5(6)
B8 B7 B12 B10 103.4(7)
Rh3 B7 B12 B10 76.1(8)
C2 B7 B12 B9 -59.5(8)
B11 B7 B12 B9 -99.8(8)
B8 B7 B12 B9 39.1(6)
Rh3 B7 B12 B9 11.9(10)
C2 B7 B12 B8 -98.6(7)
B11 B7 B12 B8 -138.9(7)
Rh3 B7 B12 B8 -27.2(6)
C2 B7 B12 Br12 151.5(6)
B11 B7 B12 Br12 111.2(7)
B8 B7 B12 Br12 -109.9(7)
Rh3 B7 B12 Br12 -137.1(5)
C2 B11 B12 B7 -40.1(6)
B6 B11 B12 B7 -101.8(7)
B10 B11 B12 B7 -141.1(7)
C2 B11 B12 B10 101.0(7)
B6 B11 B12 B10 39.3(6)
B7 B11 B12 B10 141.1(7)
C2 B11 B12 B9 63.5(8)
B6 B11 B12 B9 1.9(9)
B10 B11 B12 B9 -37.4(6)
B7 B11 B12 B9 103.6(7)
C2 B11 B12 B8 -1.1(9)
B6 B11 B12 B8 -62.7(8)
B10 B11 B12 B8 -102.1(7)
B7 B11 B12 B8 39.0(6)
C2 B11 B12 Br12 -149.8(6)
B6 B11 B12 Br12 148.5(6)
B10 B11 B12 Br12 109.2(7)
B7 B11 B12 Br12 -109.7(7)
B11 B10 B12 B7 36.5(6)
B6 B10 B12 B7 -1.7(9)
B9 B10 B12 B7 -101.4(7)
B5 B10 B12 B7 -64.2(9)
B6 B10 B12 B11 -38.1(6)
B9 B10 B12 B11 -137.9(7)
B5 B10 B12 B11 -100.6(7)
B11 B10 B12 B9 137.9(7)
B6 B10 B12 B9 99.7(7)
B5 B10 B12 B9 37.3(6)
B11 B10 B12 B8 104.0(7)
B6 B10 B12 B8 65.9(8)
B9 B10 B12 B8 -33.8(6)
B5 B10 B12 B8 3.4(9)
B11 B10 B12 Br12 -110.1(7)
B6 B10 B12 Br12 -148.3(6)
B9 B10 B12 Br12 112.0(7)
B5 B10 B12 Br12 149.2(6)
B5 B9 B12 B7 65.5(9)
B10 B9 B12 B7 103.3(8)
B4 B9 B12 B7 1.1(9)
B8 B9 B12 B7 -40.0(7)
Br9 B9 B12 B7 -148.0(6)
B5 B9 B12 B11 -0.4(8)
B10 B9 B12 B11 37.4(6)
B4 B9 B12 B11 -64.8(8)
B8 B9 B12 B11 -105.9(7)
Br9 B9 B12 B11 146.2(6)
B5 B9 B12 B10 -37.8(6)
B4 B9 B12 B10 -102.2(7)
B8 B9 B12 B10 -143.3(7)
Br9 B9 B12 B10 108.8(8)
B5 B9 B12 B8 105.5(7)
B10 B9 B12 B8 143.3(7)
B4 B9 B12 B8 41.1(6)
Br9 B9 B12 B8 -107.9(7)
B5 B9 B12 Br12 -146.5(6)
B10 B9 B12 Br12 -108.6(7)
B4 B9 B12 Br12 149.2(6)
B8 B9 B12 Br12 108.1(7)
Br9 B9 B12 Br12 0.1(11)
B9 B8 B12 B7 137.0(7)
B4 B8 B12 B7 98.5(6)
Rh3 B8 B12 B7 26.5(6)
B9 B8 B12 B11 98.3(7)
B7 B8 B12 B11 -38.8(7)
B4 B8 B12 B11 59.7(8)
Rh3 B8 B12 B11 -12.3(9)
B9 B8 B12 B10 33.6(6)
B7 B8 B12 B10 -103.5(8)
B4 B8 B12 B10 -5.0(8)
Rh3 B8 B12 B10 -77.0(7)
B7 B8 B12 B9 -137.0(7)
B4 B8 B12 B9 -38.5(6)
Rh3 B8 B12 B9 -110.5(6)
B9 B8 B12 Br12 -112.5(7)
B7 B8 B12 Br12 110.4(7)
B4 B8 B12 Br12 -151.1(6)
Rh3 B8 B12 Br12 136.9(5)
C31 P1 C11 C12 172.1(6)
C21 P1 C11 C12 68.5(7)
Rh3 P1 C11 C12 -52.1(7)
C31 P1 C11 C16 -8.7(8)
C21 P1 C11 C16 -112.3(7)
Rh3 P1 C11 C16 127.1(7)
C16 C11 C12 C13 2.2(12)
P1 C11 C12 C13 -178.5(7)
C11 C12 C13 C14 -1.7(13)
C12 C13 C14 C15 -0.1(14)
C13 C14 C15 C16 1.2(15)
C14 C15 C16 C11 -0.7(14)
C12 C11 C16 C15 -1.0(12)
P1 C11 C16 C15 179.8(7)
C11 P1 C21 C26 158.8(6)
C31 P1 C21 C26 50.0(7)
Rh3 P1 C21 C26 -76.2(6)
C11 P1 C21 C22 -27.1(8)
C31 P1 C21 C22 -135.9(7)
Rh3 P1 C21 C22 97.8(7)
C26 C21 C22 C23 0.7(13)
P1 C21 C22 C23 -173.2(7)
C21 C22 C23 C24 -1.0(14)
C22 C23 C24 C25 1.8(16)
C23 C24 C25 C26 -2.2(15)
C22 C21 C26 C25 -1.2(13)
P1 C21 C26 C25 173.1(7)
C24 C25 C26 C21 1.9(14)
C11 P1 C31 C32 131.3(7)
C21 P1 C31 C32 -120.5(8)
Rh3 P1 C31 C32 -2.3(9)
C11 P1 C31 C36 -54.8(8)
C21 P1 C31 C36 53.4(7)
Rh3 P1 C31 C36 171.7(6)
C36 C31 C32 C33 3.6(14)
P1 C31 C32 C33 177.4(7)
C31 C32 C33 C34 0.3(16)
C32 C33 C34 C35 -4.0(19)
C33 C34 C35 C36 4.(2)
C34 C35 C36 C31 0.1(18)
C32 C31 C36 C35 -3.7(14)
P1 C31 C36 C35 -178.0(8)
C61 P2 C41 C42 169.0(7)
C51 P2 C41 C42 61.7(7)
Rh3 P2 C41 C42 -61.6(7)
C61 P2 C41 C46 -7.9(8)
C51 P2 C41 C46 -115.2(8)
Rh3 P2 C41 C46 121.5(7)
C46 C41 C42 C43 -0.6(14)
P2 C41 C42 C43 -177.7(8)
C41 C42 C43 C44 1.2(16)
C42 C43 C44 C45 -0.1(18)
C43 C44 C45 C46 -1.6(18)
C42 C41 C46 C45 -1.0(14)
P2 C41 C46 C45 175.9(7)
C44 C45 C46 C41 2.1(16)
C61 P2 C51 C52 129.7(8)
C41 P2 C51 C52 -122.2(8)
Rh3 P2 C51 C52 3.5(9)
C61 P2 C51 C56 -51.5(7)
C41 P2 C51 C56 56.7(7)
Rh3 P2 C51 C56 -177.7(6)
C56 C51 C52 C53 1.7(13)
P2 C51 C52 C53 -179.5(8)
C51 C52 C53 C54 -1.3(16)
C52 C53 C54 C55 1.3(17)
C53 C54 C55 C56 -1.8(16)
C54 C55 C56 C51 2.3(14)
C52 C51 C56 C55 -2.2(13)
P2 C51 C56 C55 178.9(7)
C51 P2 C61 C66 165.1(7)
C41 P2 C61 C66 62.5(7)
Rh3 P2 C61 C66 -68.7(7)
C51 P2 C61 C62 -22.1(9)
C41 P2 C61 C62 -124.7(8)
Rh3 P2 C61 C62 104.1(7)
C66 C61 C62 C63 -3.6(14)
P2 C61 C62 C63 -176.6(8)
C61 C62 C63 C64 3.8(16)
C62 C63 C64 C65 -1.5(17)
C63 C64 C65 C66 -0.8(16)
C62 C61 C66 C65 1.3(13)
P2 C61 C66 C65 174.4(7)
C64 C65 C66 C61 1.0(14)
